data_4127509
loop_
_publ_author_name
'Nakajima, Takayuki'
'Kamiryo, Yoshia'
'Kishimoto, Masayo'
'Imai, Kaho'
'Nakamae, Kanako'
'Ura, Yasuyuki'
'Tanase, Tomoaki'

_publ_section_title
;
 Synergistic Cu<sub>2</sub> Catalysts for Formic Acid Dehydrogenation.
;
_journal_issue 22
_journal_name_full 'Journal of the American Chemical Society'
_journal_page_first 8732
_journal_page_last 8736
_journal_paper_doi 10.1021/jacs.9b03532
_journal_volume 141
_journal_year 2019
_chemical_absolute_configuration 'CHOOSE rm ad rmad syn or unk'
_chemical_formula_moiety 'C49 H52 Cu2 F12 N4 P6'
_chemical_formula_sum 'C49 H52 Cu2 F12 N4 P6'
_chemical_formula_weight 1237.89
_space_group_crystal_system monoclinic
_space_group_IT_number 9
_space_group_name_Hall 'C -2yc'
_space_group_name_H-M_alt 'C 1 c 1'
_symmetry_space_group_name_Hall 'C -2yc'
_symmetry_space_group_name_H-M 'C 1 c 1'
_atom_sites_solution_hydrogens geom
_atom_sites_solution_primary direct
_atom_sites_solution_secondary difmap
_cell_angle_alpha 90.0000
_cell_angle_beta 102.508(2)
_cell_angle_gamma 90.0000
_cell_formula_units_Z 4
_cell_length_a 15.870(3)
_cell_length_b 16.613(3)
_cell_length_c 21.508(4)
_cell_measurement_reflns_used 9544
_cell_measurement_temperature 153
_cell_measurement_theta_max 27.50
_cell_measurement_theta_min 3.20
_cell_volume 5536.0(18)
_computing_cell_refinement 'CrystalClear-SM Expert 2.0 r16'
_computing_data_collection 'CrystalClear-SM Expert 2.0 r16 (Rigaku, 2014)'
_computing_data_reduction 'CrystalClear-SM Expert 2.0 r16'
_computing_molecular_graphics 'CrystalStructure 4.2.5'
_computing_publication_material 'CrystalStructure 4.2.5 (Rigaku, 2017)'
_computing_structure_refinement 'SHELXL Version 2014/7 (Sheldrick, 2008)'
_computing_structure_solution 'SIR92 (Altomare, et al., 1994)'
_diffrn_ambient_temperature 153
_diffrn_detector_area_resol_mean 7.111
_diffrn_measured_fraction_theta_full 0.995
_diffrn_measured_fraction_theta_max 0.995
_diffrn_measurement_device_type 'Rigaku Saturn724'
_diffrn_measurement_method \w
_diffrn_radiation_type 'Mo K\a'
_diffrn_radiation_wavelength 0.71075
_diffrn_reflns_av_R_equivalents 0.0329
_diffrn_reflns_Laue_measured_fraction_full 0.995
_diffrn_reflns_Laue_measured_fraction_max 0.995
_diffrn_reflns_limit_h_max 20
_diffrn_reflns_limit_h_min -20
_diffrn_reflns_limit_k_max 19
_diffrn_reflns_limit_k_min -21
_diffrn_reflns_limit_l_max 27
_diffrn_reflns_limit_l_min -27
_diffrn_reflns_number 33352
_diffrn_reflns_point_group_measured_fraction_full 0.972
_diffrn_reflns_point_group_measured_fraction_max 0.965
_diffrn_reflns_theta_full 25.242
_diffrn_reflns_theta_max 27.486
_diffrn_reflns_theta_min 3.170
_diffrn_standards_number 0
_exptl_absorpt_coefficient_mu 1.020
_exptl_absorpt_correction_T_max 0.816
_exptl_absorpt_correction_T_min 0.706
_exptl_absorpt_correction_type multi-scan
_exptl_absorpt_process_details 'REQAB (Rigaku, 1998)'
_exptl_crystal_colour colorless
_exptl_crystal_density_diffrn 1.485
_exptl_crystal_density_method 'not measured'
_exptl_crystal_description prism
_exptl_crystal_F_000 2520.00
_exptl_crystal_size_max 0.200
_exptl_crystal_size_mid 0.200
_exptl_crystal_size_min 0.200
_refine_diff_density_max 0.45
_refine_diff_density_min -0.34
_refine_ls_abs_structure_details
;
 Flack x determined using 5105 quotients [(I+)-(I-)]/[(I+)+(I-)]
 (Parsons, Flack and Wagner, Acta Cryst. B69 (2013) 249-259).
;
_refine_ls_abs_structure_Flack -0.010(3)
_refine_ls_extinction_method none
_refine_ls_goodness_of_fit_ref 1.008
_refine_ls_hydrogen_treatment noref
_refine_ls_number_parameters 658
_refine_ls_number_reflns 12260
_refine_ls_number_restraints 2
_refine_ls_R_factor_all 0.0282
_refine_ls_R_factor_gt 0.0257
_refine_ls_shift/su_max 0.021
_refine_ls_structure_factor_coef Fsqd
_refine_ls_weighting_details 'w = 1/[\s^2^(Fo^2^)+(0.0218P)^2^] where P=(Fo^2^+2Fc^2^)/3'
_refine_ls_weighting_scheme calc
_refine_ls_wR_factor_gt 0.0619
_refine_ls_wR_factor_ref 0.0631
_reflns_Friedel_coverage 0.938
_reflns_Friedel_fraction_full 0.948
_reflns_Friedel_fraction_max 0.935
_reflns_number_gt 11127
_reflns_number_total 12260
_reflns_threshold_expression F^2^>2.0\s(F^2^)
_cod_data_source_file ja9b03532_si_002.cif
_cod_data_source_block 8
_cod_database_code 4127509

loop_
_space_group_symop_id
_space_group_symop_operation_xyz
1 +X,+Y,+Z
2 +X,-Y,1/2+Z
3 1/2+X,1/2+Y,+Z
4 1/2+X,1/2-Y,1/2+Z

loop_
_atom_site_label
_atom_site_type_symbol
_atom_site_fract_x
_atom_site_fract_y
_atom_site_fract_z
_atom_site_U_iso_or_equiv
_atom_site_adp_type
_atom_site_occupancy
_atom_site_site_symmetry_order
_atom_site_calc_flag
_atom_site_refinement_flags_adp
Cu1 Cu 0.51655(2) 0.78658(2) 0.42026(2) 0.02558(9) Uani 1 1 d .
Cu2 Cu 0.33183(2) 0.67892(2) 0.40167(2) 0.02442(9) Uani 1 1 d .
P1 P 0.47530(5) 0.79613(5) 0.31388(4) 0.02292(16) Uani 1 1 d .
P2 P 0.29479(5) 0.72722(5) 0.30205(4) 0.02351(16) Uani 1 1 d .
P3 P 0.27808(5) 0.77660(5) 0.45359(4) 0.02269(16) Uani 1 1 d .
P4 P 0.45694(5) 0.85307(5) 0.49152(4) 0.02350(16) Uani 1 1 d .
P5 P 0.74559(6) 0.54923(6) 0.62412(5) 0.0336(2) Uani 1 1 d .
P6 P 0.39535(7) 0.34135(7) 0.35772(5) 0.0435(2) Uani 1 1 d .
F1 F 0.76758(15) 0.51959(13) 0.55873(10) 0.0465(5) Uani 1 1 d .
F2 F 0.66210(15) 0.49378(14) 0.61154(12) 0.0515(6) Uani 1 1 d .
F3 F 0.80345(16) 0.47921(14) 0.66116(12) 0.0546(6) Uani 1 1 d .
F4 F 0.82767(15) 0.60804(14) 0.63577(11) 0.0505(6) Uani 1 1 d .
F5 F 0.68922(15) 0.62080(14) 0.58583(12) 0.0540(6) Uani 1 1 d .
F6 F 0.72313(16) 0.57811(15) 0.68937(11) 0.0572(7) Uani 1 1 d .
F7 F 0.47810(18) 0.38547(19) 0.34534(17) 0.0867(10) Uani 1 1 d .
F8 F 0.4370(2) 0.25778(19) 0.3469(2) 0.1156(14) Uani 1 1 d .
F9 F 0.4389(3) 0.3386(3) 0.43079(16) 0.1230(16) Uani 1 1 d .
F10 F 0.3562(2) 0.42554(19) 0.36709(17) 0.0920(11) Uani 1 1 d .
F11 F 0.35126(19) 0.3432(2) 0.28461(13) 0.0798(9) Uani 1 1 d .
F12 F 0.3099(2) 0.2998(2) 0.36960(15) 0.0829(9) Uani 1 1 d .
N1 N 0.63515(18) 0.74200(17) 0.45168(13) 0.0312(6) Uani 1 1 d .
N2 N 0.44378(18) 0.62243(17) 0.43198(14) 0.0341(6) Uani 1 1 d .
N3 N 0.2583(2) 0.58030(17) 0.41038(14) 0.0355(7) Uani 1 1 d .
N4 N 0.7466(4) 0.4598(3) 0.8774(2) 0.0981(18) Uani 1 1 d .
C1 C 0.7040(2) 0.7215(2) 0.46886(17) 0.0323(7) Uani 1 1 d .
C2 C 0.7934(2) 0.6972(3) 0.4924(2) 0.0470(10) Uani 1 1 d .
C3 C 0.4972(2) 0.5751(2) 0.44437(17) 0.0349(8) Uani 1 1 d .
C4 C 0.5642(3) 0.5155(3) 0.4593(2) 0.0549(12) Uani 1 1 d .
C5 C 0.2300(2) 0.5211(2) 0.42327(16) 0.0344(8) Uani 1 1 d .
C6 C 0.1960(3) 0.4458(3) 0.4410(2) 0.0562(12) Uani 1 1 d .
C7 C 0.3597(2) 0.81299(19) 0.28437(15) 0.0263(7) Uani 1 1 d .
C8 C 0.1866(2) 0.7720(2) 0.28940(15) 0.0294(7) Uani 1 1 d .
C9 C 0.1750(2) 0.8379(2) 0.33697(16) 0.0300(7) Uani 1 1 d .
C10 C 0.1736(2) 0.8101(2) 0.40445(16) 0.0302(7) Uani 1 1 d .
C11 C 0.34044(19) 0.87105(18) 0.46663(15) 0.0230(6) Uani 1 1 d .
C12 C 0.5248(2) 0.88307(19) 0.28463(14) 0.0254(6) Uani 1 1 d .
C13 C 0.6119(2) 0.8792(2) 0.28367(17) 0.0321(7) Uani 1 1 d .
C14 C 0.6540(2) 0.9447(2) 0.26477(18) 0.0399(9) Uani 1 1 d .
C15 C 0.6098(2) 1.0149(2) 0.24763(19) 0.0434(9) Uani 1 1 d .
C16 C 0.5235(3) 1.0198(2) 0.2491(2) 0.0520(11) Uani 1 1 d .
C17 C 0.4809(2) 0.9542(2) 0.26719(19) 0.0435(10) Uani 1 1 d .
C18 C 0.4995(2) 0.71441(19) 0.26386(16) 0.0297(7) Uani 1 1 d .
C19 C 0.4756(2) 0.7195(2) 0.19750(18) 0.0388(9) Uani 1 1 d .
C20 C 0.4903(3) 0.6549(3) 0.1609(2) 0.0532(11) Uani 1 1 d .
C21 C 0.5273(3) 0.5858(3) 0.1896(3) 0.0623(14) Uani 1 1 d .
C22 C 0.5520(3) 0.5801(3) 0.2543(2) 0.0536(11) Uani 1 1 d .
C23 C 0.5382(2) 0.6449(2) 0.2921(2) 0.0418(9) Uani 1 1 d .
C24 C 0.2867(2) 0.66167(19) 0.23314(15) 0.0267(7) Uani 1 1 d .
C25 C 0.2449(2) 0.6855(2) 0.17186(16) 0.0345(8) Uani 1 1 d .
C26 C 0.2397(3) 0.6323(2) 0.12114(16) 0.0404(9) Uani 1 1 d .
C27 C 0.2766(3) 0.5572(2) 0.13078(18) 0.0436(9) Uani 1 1 d .
C28 C 0.3195(2) 0.5337(2) 0.19207(17) 0.0369(8) Uani 1 1 d .
C29 C 0.3230(2) 0.5857(2) 0.24259(16) 0.0304(7) Uani 1 1 d .
C30 C 0.2505(2) 0.75686(19) 0.52976(15) 0.0257(6) Uani 1 1 d .
C31 C 0.2742(2) 0.68406(19) 0.56099(17) 0.0316(7) Uani 1 1 d .
C32 C 0.2545(3) 0.6694(2) 0.61947(18) 0.0410(9) Uani 1 1 d .
C33 C 0.2122(3) 0.7255(2) 0.64765(18) 0.0406(9) Uani 1 1 d .
C34 C 0.1880(2) 0.7972(2) 0.61802(18) 0.0367(8) Uani 1 1 d .
C35 C 0.2075(2) 0.8138(2) 0.55940(17) 0.0312(7) Uani 1 1 d .
C36 C 0.46932(19) 0.80426(19) 0.56879(15) 0.0240(6) Uani 1 1 d .
C37 C 0.5172(2) 0.7340(2) 0.57991(16) 0.0284(7) Uani 1 1 d .
C38 C 0.5221(2) 0.6907(2) 0.63597(17) 0.0350(8) Uani 1 1 d .
C39 C 0.4790(2) 0.7192(2) 0.68143(16) 0.0379(9) Uani 1 1 d .
C40 C 0.4327(2) 0.7891(2) 0.67130(16) 0.0346(8) Uani 1 1 d .
C41 C 0.4272(2) 0.8325(2) 0.61572(16) 0.0302(7) Uani 1 1 d .
C42 C 0.4951(2) 0.95677(19) 0.50586(16) 0.0289(7) Uani 1 1 d .
C43 C 0.4841(3) 1.0074(2) 0.4532(2) 0.0446(9) Uani 1 1 d .
C44 C 0.5087(3) 1.0888(2) 0.4612(2) 0.0566(12) Uani 1 1 d .
C45 C 0.5450(3) 1.1168(3) 0.5209(3) 0.0606(12) Uani 1 1 d .
C46 C 0.5557(3) 1.0673(3) 0.5726(2) 0.0643(13) Uani 1 1 d .
C47 C 0.5320(3) 0.9865(2) 0.56502(19) 0.0474(10) Uani 1 1 d .
C48 C 0.7643(3) 0.4230(3) 0.8377(3) 0.0593(12) Uani 1 1 d .
C49 C 0.7830(4) 0.3751(4) 0.7859(3) 0.0864(19) Uani 1 1 d .
H2A H 0.8016 0.6427 0.4789 0.056 Uiso 1 1 d U
H2B H 0.8317 0.7343 0.4756 0.056 Uiso 1 1 d U
H2C H 0.8074 0.7006 0.5391 0.056 Uiso 1 1 d U
H4A H 0.5394 0.4618 0.4511 0.065 Uiso 1 1 d U
H4B H 0.6065 0.5246 0.4328 0.065 Uiso 1 1 d U
H4C H 0.5934 0.5201 0.5043 0.065 Uiso 1 1 d U
H6A H 0.1422 0.4336 0.4096 0.070 Uiso 1 1 d U
H6B H 0.2379 0.4036 0.4402 0.070 Uiso 1 1 d U
H6C H 0.1834 0.4510 0.4829 0.070 Uiso 1 1 d U
H7A H 0.3424 0.8618 0.3046 0.031 Uiso 1 1 d U
H7B H 0.3483 0.8210 0.2383 0.031 Uiso 1 1 d U
H8A H 0.1447 0.7289 0.2910 0.037 Uiso 1 1 d U
H8B H 0.1727 0.7958 0.2462 0.037 Uiso 1 1 d U
H9A H 0.1204 0.8667 0.3200 0.036 Uiso 1 1 d U
H9B H 0.2225 0.8778 0.3398 0.036 Uiso 1 1 d U
H10A H 0.1522 0.8552 0.4270 0.037 Uiso 1 1 d U
H10B H 0.1324 0.7653 0.4017 0.037 Uiso 1 1 d U
H11A H 0.3285 0.9028 0.4273 0.029 Uiso 1 1 d U
H11B H 0.3209 0.9024 0.5002 0.029 Uiso 1 1 d U
H13 H 0.6430 0.8309 0.2964 0.041 Uiso 1 1 d U
H14 H 0.7136 0.9405 0.2638 0.050 Uiso 1 1 d U
H15 H 0.6388 1.0610 0.2358 0.054 Uiso 1 1 d U
H16 H 0.4928 1.0688 0.2366 0.067 Uiso 1 1 d U
H17 H 0.4213 0.9576 0.2674 0.053 Uiso 1 1 d U
H19 H 0.4497 0.7682 0.1777 0.049 Uiso 1 1 d U
H20 H 0.4758 0.6576 0.1164 0.067 Uiso 1 1 d U
H21 H 0.5349 0.5409 0.1648 0.075 Uiso 1 1 d U
H22 H 0.5774 0.5325 0.2740 0.068 Uiso 1 1 d U
H23 H 0.5549 0.6423 0.3375 0.053 Uiso 1 1 d U
H25 H 0.2201 0.7383 0.1650 0.043 Uiso 1 1 d U
H26 H 0.2112 0.6491 0.0800 0.052 Uiso 1 1 d U
H27 H 0.2716 0.5217 0.0964 0.053 Uiso 1 1 d U
H28 H 0.3461 0.4828 0.1985 0.046 Uiso 1 1 d U
H29 H 0.3501 0.5696 0.2844 0.038 Uiso 1 1 d U
H31 H 0.3052 0.6445 0.5413 0.041 Uiso 1 1 d U
H32 H 0.2727 0.6190 0.6404 0.051 Uiso 1 1 d U
H33 H 0.1990 0.7134 0.6874 0.049 Uiso 1 1 d U
H34 H 0.1585 0.8350 0.6380 0.044 Uiso 1 1 d U
H35 H 0.1900 0.8635 0.5389 0.038 Uiso 1 1 d U
H37 H 0.5462 0.7151 0.5484 0.036 Uiso 1 1 d U
H38 H 0.5550 0.6431 0.6431 0.045 Uiso 1 1 d U
H39 H 0.4818 0.6901 0.7196 0.048 Uiso 1 1 d U
H40 H 0.4035 0.8098 0.7024 0.043 Uiso 1 1 d U
H41 H 0.3950 0.8813 0.6086 0.038 Uiso 1 1 d U
H43 H 0.4591 0.9873 0.4122 0.058 Uiso 1 1 d U
H44 H 0.4984 1.1251 0.4259 0.071 Uiso 1 1 d U
H45 H 0.5649 1.1715 0.5266 0.075 Uiso 1 1 d U
H46 H 0.5802 1.0878 0.6137 0.082 Uiso 1 1 d U
H47 H 0.5437 0.9512 0.6009 0.059 Uiso 1 1 d U
H49A H 0.7363 0.3328 0.7748 0.106 Uiso 1 1 d U
H49B H 0.7822 0.4075 0.7488 0.106 Uiso 1 1 d U
H49C H 0.8377 0.3473 0.7996 0.106 Uiso 1 1 d U

loop_
_atom_site_aniso_label
_atom_site_aniso_U_11
_atom_site_aniso_U_22
_atom_site_aniso_U_33
_atom_site_aniso_U_23
_atom_site_aniso_U_13
_atom_site_aniso_U_12
Cu1 0.02439(19) 0.0281(2) 0.0248(2) 0.00306(15) 0.00661(15) 0.00190(16)
Cu2 0.02534(19) 0.02178(19) 0.02674(19) 0.00080(15) 0.00693(15) 0.00178(15)
P1 0.0208(4) 0.0247(4) 0.0241(4) 0.0019(3) 0.0066(3) -0.0019(3)
P2 0.0215(4) 0.0251(4) 0.0239(4) 0.0010(3) 0.0049(3) -0.0034(3)
P3 0.0203(4) 0.0204(4) 0.0277(4) -0.0004(3) 0.0060(3) 0.0008(3)
P4 0.0214(4) 0.0235(4) 0.0256(4) 0.0001(3) 0.0049(3) -0.0003(3)
P5 0.0372(5) 0.0299(5) 0.0344(5) -0.0044(4) 0.0094(4) 0.0019(4)
P6 0.0364(5) 0.0471(6) 0.0464(6) 0.0005(5) 0.0078(4) 0.0007(5)
F1 0.0535(14) 0.0473(13) 0.0425(12) -0.0132(10) 0.0189(10) -0.0022(11)
F2 0.0490(13) 0.0554(14) 0.0523(13) -0.0032(12) 0.0154(11) -0.0145(12)
F3 0.0576(15) 0.0450(14) 0.0589(15) 0.0096(11) 0.0080(12) 0.0115(12)
F4 0.0569(14) 0.0502(14) 0.0451(13) -0.0076(11) 0.0130(11) -0.0158(12)
F5 0.0536(14) 0.0441(13) 0.0663(16) 0.0102(11) 0.0175(12) 0.0151(11)
F6 0.0645(16) 0.0649(16) 0.0479(15) -0.0181(12) 0.0245(12) -0.0051(13)
F7 0.0477(16) 0.092(2) 0.129(3) -0.020(2) 0.0378(17) -0.0171(15)
F8 0.093(3) 0.064(2) 0.169(4) -0.021(2) -0.017(2) 0.032(2)
F9 0.132(4) 0.164(4) 0.055(2) 0.016(2) -0.022(2) -0.052(3)
F10 0.074(2) 0.069(2) 0.142(3) -0.0289(19) 0.043(2) 0.0121(16)
F11 0.0672(19) 0.125(3) 0.0451(16) -0.0038(16) 0.0071(14) -0.0053(18)
F12 0.078(2) 0.101(2) 0.076(2) 0.0016(18) 0.0305(17) -0.0350(18)
N1 0.0290(15) 0.0351(16) 0.0297(15) 0.0034(12) 0.0071(12) 0.0017(13)
N2 0.0312(15) 0.0360(16) 0.0343(16) -0.0030(13) 0.0053(12) 0.0061(13)
N3 0.0419(17) 0.0317(16) 0.0355(16) -0.0039(12) 0.0143(13) -0.0081(14)
N4 0.124(5) 0.065(3) 0.085(4) -0.024(3) -0.024(3) 0.019(3)
C1 0.0308(18) 0.0329(19) 0.0346(19) 0.0078(14) 0.0100(15) 0.0024(14)
C2 0.0284(19) 0.056(3) 0.056(3) 0.018(2) 0.0084(18) 0.0061(18)
C3 0.0308(18) 0.0319(19) 0.038(2) -0.0028(15) -0.0009(15) 0.0000(15)
C4 0.041(2) 0.040(2) 0.073(3) -0.001(2) -0.009(2) 0.0151(19)
C5 0.0396(19) 0.035(2) 0.0311(18) -0.0069(14) 0.0134(15) -0.0083(16)
C6 0.075(3) 0.043(2) 0.057(3) 0.0010(19) 0.031(2) -0.022(2)
C7 0.0225(15) 0.0254(16) 0.0303(17) 0.0024(12) 0.0041(13) -0.0030(12)
C8 0.0215(15) 0.0378(19) 0.0278(17) 0.0038(13) 0.0030(13) -0.0016(13)
C9 0.0225(15) 0.0295(18) 0.0357(19) 0.0047(14) 0.0015(14) 0.0044(13)
C10 0.0194(15) 0.0377(19) 0.0341(18) 0.0005(14) 0.0069(13) 0.0061(13)
C11 0.0206(14) 0.0180(15) 0.0302(16) 0.0010(12) 0.0051(12) 0.0005(11)
C12 0.0248(15) 0.0260(16) 0.0241(16) 0.0022(12) 0.0027(12) -0.0054(13)
C13 0.0275(16) 0.0341(18) 0.0364(19) -0.0010(15) 0.0110(14) -0.0031(14)
C14 0.0273(17) 0.051(2) 0.043(2) 0.0065(17) 0.0112(16) -0.0110(16)
C15 0.040(2) 0.043(2) 0.046(2) 0.0119(17) 0.0064(18) -0.0178(18)
C16 0.039(2) 0.036(2) 0.077(3) 0.025(2) 0.003(2) -0.0016(18)
C17 0.0279(18) 0.041(2) 0.060(3) 0.0198(18) 0.0064(17) -0.0019(16)
C18 0.0282(17) 0.0307(18) 0.0329(18) -0.0052(14) 0.0125(14) -0.0061(14)
C19 0.039(2) 0.042(2) 0.039(2) -0.0086(16) 0.0172(17) -0.0101(16)
C20 0.053(3) 0.064(3) 0.051(3) -0.024(2) 0.028(2) -0.018(2)
C21 0.047(3) 0.057(3) 0.093(4) -0.039(3) 0.037(3) -0.013(2)
C22 0.043(2) 0.037(2) 0.083(3) -0.015(2) 0.016(2) 0.0042(18)
C23 0.0326(19) 0.034(2) 0.060(3) -0.0068(18) 0.0133(18) 0.0012(16)
C24 0.0265(16) 0.0263(16) 0.0283(16) -0.0004(12) 0.0078(13) -0.0093(13)
C25 0.044(2) 0.0282(18) 0.0309(18) 0.0023(14) 0.0066(15) -0.0042(15)
C26 0.053(2) 0.041(2) 0.0238(18) -0.0017(15) 0.0017(16) -0.0085(18)
C27 0.060(3) 0.036(2) 0.035(2) -0.0079(16) 0.0101(18) -0.0119(19)
C28 0.044(2) 0.0284(19) 0.038(2) -0.0054(14) 0.0078(16) -0.0088(15)
C29 0.0272(16) 0.0321(18) 0.0307(17) 0.0018(14) 0.0041(13) -0.0057(14)
C30 0.0246(15) 0.0232(15) 0.0298(17) -0.0005(12) 0.0067(13) -0.0012(13)
C31 0.0400(19) 0.0233(17) 0.0311(18) -0.0023(13) 0.0072(15) 0.0009(14)
C32 0.058(2) 0.0271(18) 0.035(2) 0.0052(15) 0.0044(18) -0.0045(17)
C33 0.051(2) 0.042(2) 0.033(2) -0.0019(15) 0.0169(17) -0.0156(17)
C34 0.0360(18) 0.041(2) 0.037(2) -0.0026(16) 0.0176(16) -0.0019(16)
C35 0.0322(18) 0.0260(17) 0.0387(19) 0.0025(14) 0.0147(15) 0.0027(14)
C36 0.0190(14) 0.0268(16) 0.0256(16) -0.0041(12) 0.0034(12) -0.0041(12)
C37 0.0236(16) 0.0333(18) 0.0277(17) 0.0002(13) 0.0043(13) 0.0014(14)
C38 0.0319(18) 0.0394(19) 0.0324(19) 0.0072(15) 0.0041(15) 0.0049(15)
C39 0.0320(18) 0.057(2) 0.0244(17) 0.0092(15) 0.0052(14) -0.0026(17)
C40 0.0314(18) 0.049(2) 0.0252(17) -0.0089(15) 0.0095(14) -0.0098(16)
C41 0.0282(17) 0.0321(18) 0.0312(18) -0.0065(13) 0.0081(14) -0.0023(14)
C42 0.0229(15) 0.0249(16) 0.0387(19) -0.0015(13) 0.0065(13) -0.0051(13)
C43 0.043(2) 0.035(2) 0.050(2) 0.0050(17) -0.0018(18) -0.0090(17)
C44 0.051(3) 0.035(2) 0.077(3) 0.017(2) 0.000(2) -0.011(2)
C45 0.057(3) 0.033(2) 0.087(4) -0.009(2) 0.007(2) -0.021(2)
C46 0.078(3) 0.049(3) 0.063(3) -0.016(2) 0.010(3) -0.033(3)
C47 0.050(2) 0.044(2) 0.048(2) -0.0058(18) 0.0106(19) -0.0213(19)
C48 0.064(3) 0.039(2) 0.063(3) 0.000(2) -0.011(2) 0.002(2)
C49 0.117(5) 0.083(4) 0.069(4) 0.022(3) 0.042(4) 0.044(4)

loop_
_atom_type_symbol
_atom_type_description
_atom_type_scat_dispersion_real
_atom_type_scat_dispersion_imag
_atom_type_scat_source
C C 0.0033 0.0016
;
International Tables for Crystallography
(Vol. C, Tables 4.2.6.8 and 6.1.1.4)
;
H H 0.0000 0.0000
;
International Tables for Crystallography
(Vol. C, Table 6.1.1.4)
;
Cu Cu 0.3201 1.2651
;
International Tables for Crystallography
(Vol. C, Tables 4.2.6.8 and 6.1.1.4)
;
N N 0.0061 0.0033
;
International Tables for Crystallography
(Vol. C, Tables 4.2.6.8 and 6.1.1.4)
;
P P 0.1023 0.0942
;
International Tables for Crystallography
(Vol. C, Tables 4.2.6.8 and 6.1.1.4)
;
F F 0.0171 0.0103
;
International Tables for Crystallography
(Vol. C, Tables 4.2.6.8 and 6.1.1.4)
;

loop_
_geom_angle_atom_site_label_1
_geom_angle_atom_site_label_2
_geom_angle_atom_site_label_3
_geom_angle
N1 Cu1 P1 114.59(9)
N1 Cu1 P4 117.02(9)
P1 Cu1 P4 125.80(3)
N2 Cu2 N3 94.54(12)
N2 Cu2 P3 125.98(9)
N3 Cu2 P3 104.37(9)
N2 Cu2 P2 120.80(9)
N3 Cu2 P2 109.72(9)
P3 Cu2 P2 99.65(3)
C12 P1 C18 102.99(15)
C12 P1 C7 103.56(14)
C18 P1 C7 103.47(15)
C12 P1 Cu1 110.85(10)
C18 P1 Cu1 119.76(12)
C7 P1 Cu1 114.45(11)
C24 P2 C8 102.89(15)
C24 P2 C7 103.76(14)
C8 P2 C7 101.68(15)
C24 P2 Cu2 121.40(11)
C8 P2 Cu2 109.24(11)
C7 P2 Cu2 115.49(11)
C30 P3 C11 104.05(14)
C30 P3 C10 102.06(15)
C11 P3 C10 102.47(15)
C30 P3 Cu2 120.74(11)
C11 P3 Cu2 116.25(10)
C10 P3 Cu2 108.94(11)
C36 P4 C42 107.39(15)
C36 P4 C11 103.98(14)
C42 P4 C11 99.89(14)
C36 P4 Cu1 115.06(10)
C42 P4 Cu1 113.78(11)
C11 P4 Cu1 115.20(10)
F3 P5 F2 91.78(13)
F3 P5 F6 89.66(15)
F2 P5 F6 89.27(13)
F3 P5 F1 90.17(13)
F2 P5 F1 90.26(13)
F6 P5 F1 179.49(15)
F3 P5 F5 178.44(15)
F2 P5 F5 89.46(13)
F6 P5 F5 91.30(14)
F1 P5 F5 88.88(14)
F3 P5 F4 90.34(14)
F2 P5 F4 177.86(15)
F6 P5 F4 90.46(13)
F1 P5 F4 90.02(12)
F5 P5 F4 88.42(14)
F10 P6 F9 89.9(2)
F10 P6 F7 88.52(17)
F9 P6 F7 88.9(2)
F10 P6 F8 178.0(2)
F9 P6 F8 90.8(2)
F7 P6 F8 89.6(2)
F10 P6 F11 90.47(19)
F9 P6 F11 179.4(2)
F7 P6 F11 91.63(18)
F8 P6 F11 88.8(2)
F10 P6 F12 89.51(18)
F9 P6 F12 91.9(2)
F7 P6 F12 177.9(2)
F8 P6 F12 92.4(2)
F11 P6 F12 87.65(16)
C1 N1 Cu1 175.7(3)
C3 N2 Cu2 164.6(3)
C5 N3 Cu2 167.6(3)
N1 C1 C2 178.2(4)
C1 C2 H2A 109.8
C1 C2 H2B 109.2
H2A C2 H2B 109.9
C1 C2 H2C 109.1
H2A C2 H2C 110.2
H2B C2 H2C 108.5
N2 C3 C4 179.5(4)
C3 C4 H4A 109.9
C3 C4 H4B 109.2
H4A C4 H4B 109.6
C3 C4 H4C 109.7
H4A C4 H4C 109.5
H4B C4 H4C 109.0
N3 C5 C6 178.6(5)
C5 C6 H6A 108.3
C5 C6 H6B 108.9
H6A C6 H6B 109.5
C5 C6 H6C 109.5
H6A C6 H6C 109.4
H6B C6 H6C 111.2
P1 C7 P2 111.92(17)
P1 C7 H7A 109.1
P2 C7 H7A 108.8
P1 C7 H7B 109.0
P2 C7 H7B 108.9
H7A C7 H7B 109.0
C9 C8 P2 115.6(2)
C9 C8 H8A 108.4
P2 C8 H8A 108.5
C9 C8 H8B 107.9
P2 C8 H8B 108.2
H8A C8 H8B 108.0
C10 C9 C8 116.5(3)
C10 C9 H9A 107.7
C8 C9 H9A 108.7
C10 C9 H9B 108.0
C8 C9 H9B 108.5
H9A C9 H9B 107.0
C9 C10 P3 116.0(2)
C9 C10 H10A 108.4
P3 C10 H10A 107.9
C9 C10 H10B 108.6
P3 C10 H10B 107.9
H10A C10 H10B 107.9
P4 C11 P3 112.31(16)
P4 C11 H11A 109.5
P3 C11 H11A 109.3
P4 C11 H11B 109.1
P3 C11 H11B 108.4
H11A C11 H11B 108.2
C17 C12 C13 118.7(3)
C17 C12 P1 122.8(3)
C13 C12 P1 118.3(2)
C14 C13 C12 120.9(3)
C14 C13 H13 119.7
C12 C13 H13 119.4
C15 C14 C13 119.9(3)
C15 C14 H14 120.6
C13 C14 H14 119.5
C14 C15 C16 119.8(3)
C14 C15 H15 120.4
C16 C15 H15 119.7
C15 C16 C17 120.6(4)
C15 C16 H16 119.4
C17 C16 H16 120.0
C16 C17 C12 120.1(3)
C16 C17 H17 120.2
C12 C17 H17 119.6
C23 C18 C19 119.7(3)
C23 C18 P1 119.5(3)
C19 C18 P1 120.8(3)
C20 C19 C18 119.6(4)
C20 C19 H19 120.6
C18 C19 H19 119.8
C21 C20 C19 120.0(4)
C21 C20 H20 119.1
C19 C20 H20 120.8
C22 C21 C20 121.2(4)
C22 C21 H21 118.7
C20 C21 H21 120.1
C21 C22 C23 119.6(4)
C21 C22 H22 121.1
C23 C22 H22 119.3
C18 C23 C22 119.9(4)
C18 C23 H23 118.9
C22 C23 H23 121.2
C29 C24 C25 119.6(3)
C29 C24 P2 118.2(2)
C25 C24 P2 122.2(3)
C26 C25 C24 119.7(3)
C26 C25 H25 120.4
C24 C25 H25 119.9
C27 C26 C25 120.4(3)
C27 C26 H26 120.8
C25 C26 H26 118.7
C26 C27 C28 119.9(3)
C26 C27 H27 119.5
C28 C27 H27 120.5
C29 C28 C27 119.6(3)
C29 C28 H28 120.4
C27 C28 H28 120.0
C28 C29 C24 120.7(3)
C28 C29 H29 120.2
C24 C29 H29 119.1
C31 C30 C35 118.3(3)
C31 C30 P3 119.9(2)
C35 C30 P3 121.8(2)
C32 C31 C30 120.0(3)
C32 C31 H31 120.9
C30 C31 H31 119.0
C33 C32 C31 120.9(3)
C33 C32 H32 120.8
C31 C32 H32 118.2
C32 C33 C34 120.2(3)
C32 C33 H33 118.9
C34 C33 H33 120.8
C33 C34 C35 120.1(3)
C33 C34 H34 119.1
C35 C34 H34 120.8
C34 C35 C30 120.4(3)
C34 C35 H35 119.6
C30 C35 H35 120.0
C37 C36 C41 119.0(3)
C37 C36 P4 118.6(2)
C41 C36 P4 122.2(3)
C36 C37 C38 120.7(3)
C36 C37 H37 119.2
C38 C37 H37 120.1
C39 C38 C37 119.3(3)
C39 C38 H38 120.7
C37 C38 H38 120.0
C40 C39 C38 120.4(3)
C40 C39 H39 119.7
C38 C39 H39 119.9
C39 C40 C41 120.8(3)
C39 C40 H40 121.2
C41 C40 H40 118.0
C40 C41 C36 119.8(3)
C40 C41 H41 120.8
C36 C41 H41 119.4
C47 C42 C43 119.4(3)
C47 C42 P4 123.7(3)
C43 C42 P4 116.9(3)
C42 C43 C44 119.9(4)
C42 C43 H43 120.0
C44 C43 H43 120.1
C45 C44 C43 119.3(4)
C45 C44 H44 119.7
C43 C44 H44 120.9
C46 C45 C44 120.8(4)
C46 C45 H45 119.1
C44 C45 H45 120.1
C45 C46 C47 120.2(4)
C45 C46 H46 119.9
C47 C46 H46 119.9
C42 C47 C46 120.3(4)
C42 C47 H47 119.7
C46 C47 H47 119.9
N4 C48 C49 177.4(6)
C48 C49 H49A 107.6
C48 C49 H49B 111.2
H49A C49 H49B 108.4
C48 C49 H49C 110.3
H49A C49 H49C 107.5
H49B C49 H49C 111.6

loop_
_geom_bond_atom_site_label_1
_geom_bond_atom_site_label_2
_geom_bond_distance
Cu1 N1 1.999(3)
Cu1 P1 2.2450(10)
Cu1 P4 2.2567(9)
Cu2 N2 1.990(3)
Cu2 N3 2.044(3)
Cu2 P3 2.2407(9)
Cu2 P2 2.2438(9)
P1 C12 1.821(3)
P1 C18 1.824(3)
P1 C7 1.828(3)
P2 C24 1.821(3)
P2 C8 1.837(3)
P2 C7 1.846(3)
P3 C30 1.814(3)
P3 C11 1.844(3)
P3 C10 1.849(3)
P4 C36 1.821(3)
P4 C42 1.830(3)
P4 C11 1.834(3)
P5 F3 1.586(2)
P5 F2 1.588(2)
P5 F6 1.595(2)
P5 F1 1.598(2)
P5 F5 1.604(2)
P5 F4 1.604(2)
P6 F10 1.561(3)
P6 F9 1.574(3)
P6 F7 1.576(3)
P6 F8 1.577(3)
P6 F11 1.577(3)
P6 F12 1.591(3)
N1 C1 1.127(4)
N2 C3 1.145(4)
N3 C5 1.140(4)
N4 C48 1.136(6)
C1 C2 1.457(5)
C2 H2A 0.9673
C2 H2B 0.9886
C2 H2C 0.9819
C3 C4 1.436(5)
C4 H4A 0.9767
C4 H4B 0.9835
C4 H4C 0.9811
C5 C6 1.445(5)
C6 H6A 0.9872
C6 H6B 0.9702
C6 H6C 0.9699
C7 H7A 0.9863
C7 H7B 0.9768
C8 C9 1.536(5)
C8 H8A 0.9833
C8 H8B 0.9899
C9 C10 1.528(5)
C9 H9A 0.9878
C9 H9B 0.9950
C10 H10A 0.9909
C10 H10B 0.9833
C11 H11A 0.9796
C11 H11B 0.9933
C12 C17 1.382(5)
C12 C13 1.388(4)
C13 C14 1.382(5)
C13 H13 0.9500
C14 C15 1.369(5)
C14 H14 0.9539
C15 C16 1.379(5)
C15 H15 0.9555
C16 C17 1.381(5)
C16 H16 0.9570
C17 H17 0.9493
C18 C23 1.385(5)
C18 C19 1.398(5)
C19 C20 1.381(5)
C19 H19 0.9637
C20 C21 1.374(7)
C20 H20 0.9341
C21 C22 1.364(7)
C21 H21 0.9411
C22 C23 1.394(5)
C22 H22 0.9466
C23 H23 0.9552
C24 C29 1.384(5)
C24 C25 1.398(5)
C25 C26 1.392(5)
C25 H25 0.9609
C26 C27 1.374(5)
C26 H26 0.9449
C27 C28 1.402(5)
C27 H27 0.9357
C28 C29 1.380(5)
C28 H28 0.9421
C29 H29 0.9474
C30 C31 1.395(4)
C30 C35 1.399(4)
C31 C32 1.382(5)
C31 H31 0.9706
C32 C33 1.364(5)
C32 H32 0.9649
C33 C34 1.366(5)
C33 H33 0.9443
C34 C35 1.389(5)
C34 H34 0.9411
C35 H35 0.9485
C36 C37 1.385(4)
C36 C41 1.406(4)
C37 C38 1.392(5)
C37 H37 0.9513
C38 C39 1.392(5)
C38 H38 0.9427
C39 C40 1.367(5)
C39 H39 0.9449
C40 C41 1.382(5)
C40 H40 0.9562
C41 H41 0.9542
C42 C47 1.373(5)
C42 C43 1.391(5)
C43 C44 1.409(5)
C43 H43 0.9452
C44 C45 1.369(6)
C44 H44 0.9544
C45 C46 1.363(6)
C45 H45 0.9608
C46 C47 1.393(5)
C46 H46 0.9492
C47 H47 0.9555
C48 C49 1.450(7)
C49 H49A 1.0117
C49 H49B 0.9619
C49 H49C 0.9705

loop_
_geom_torsion_atom_site_label_1
_geom_torsion_atom_site_label_2
_geom_torsion_atom_site_label_3
_geom_torsion_atom_site_label_4
_geom_torsion
C12 P1 C7 P2 174.93(16)
C18 P1 C7 P2 67.7(2)
Cu1 P1 C7 P2 -64.29(18)
C24 P2 C7 P1 -89.40(19)
C8 P2 C7 P1 164.03(17)
Cu2 P2 C7 P1 45.92(19)
C24 P2 C8 C9 -174.1(2)
C7 P2 C8 C9 -66.8(3)
Cu2 P2 C8 C9 55.7(3)
P2 C8 C9 C10 -71.9(3)
C8 C9 C10 P3 71.8(3)
C30 P3 C10 C9 175.8(2)
C11 P3 C10 C9 68.3(3)
Cu2 P3 C10 C9 -55.4(3)
C36 P4 C11 P3 -64.70(19)
C42 P4 C11 P3 -175.57(17)
Cu1 P4 C11 P3 62.13(18)
C30 P3 C11 P4 92.52(18)
C10 P3 C11 P4 -161.47(17)
Cu2 P3 C11 P4 -42.80(19)
C18 P1 C12 C17 128.8(3)
C7 P1 C12 C17 21.2(3)
Cu1 P1 C12 C17 -102.0(3)
C18 P1 C12 C13 -55.4(3)
C7 P1 C12 C13 -162.9(3)
Cu1 P1 C12 C13 73.9(3)
C17 C12 C13 C14 -1.0(5)
P1 C12 C13 C14 -177.0(3)
C12 C13 C14 C15 1.0(6)
C13 C14 C15 C16 -0.3(6)
C14 C15 C16 C17 -0.5(7)
C15 C16 C17 C12 0.5(7)
C13 C12 C17 C16 0.2(6)
P1 C12 C17 C16 176.0(3)
C12 P1 C18 C23 127.7(3)
C7 P1 C18 C23 -124.7(3)
Cu1 P1 C18 C23 4.2(3)
C12 P1 C18 C19 -55.5(3)
C7 P1 C18 C19 52.1(3)
Cu1 P1 C18 C19 -179.0(2)
C23 C18 C19 C20 0.5(5)
P1 C18 C19 C20 -176.3(3)
C18 C19 C20 C21 0.7(6)
C19 C20 C21 C22 -1.5(7)
C20 C21 C22 C23 1.1(7)
C19 C18 C23 C22 -0.9(5)
P1 C18 C23 C22 175.9(3)
C21 C22 C23 C18 0.1(6)
C8 P2 C24 C29 -137.3(3)
C7 P2 C24 C29 117.0(3)
Cu2 P2 C24 C29 -14.9(3)
C8 P2 C24 C25 42.2(3)
C7 P2 C24 C25 -63.5(3)
Cu2 P2 C24 C25 164.6(2)
C29 C24 C25 C26 0.4(5)
P2 C24 C25 C26 -179.1(3)
C24 C25 C26 C27 -1.0(6)
C25 C26 C27 C28 0.2(6)
C26 C27 C28 C29 1.3(6)
C27 C28 C29 C24 -1.9(5)
C25 C24 C29 C28 1.1(5)
P2 C24 C29 C28 -179.4(3)
C11 P3 C30 C31 -123.5(3)
C10 P3 C30 C31 130.2(3)
Cu2 P3 C30 C31 9.3(3)
C11 P3 C30 C35 55.0(3)
C10 P3 C30 C35 -51.3(3)
Cu2 P3 C30 C35 -172.2(2)
C35 C30 C31 C32 0.5(5)
P3 C30 C31 C32 179.0(3)
C30 C31 C32 C33 -0.3(6)
C31 C32 C33 C34 0.5(6)
C32 C33 C34 C35 -0.9(6)
C33 C34 C35 C30 1.1(6)
C31 C30 C35 C34 -0.9(5)
P3 C30 C35 C34 -179.4(3)
C42 P4 C36 C37 -124.3(3)
C11 P4 C36 C37 130.5(3)
Cu1 P4 C36 C37 3.5(3)
C42 P4 C36 C41 60.1(3)
C11 P4 C36 C41 -45.2(3)
Cu1 P4 C36 C41 -172.1(2)
C41 C36 C37 C38 1.6(5)
P4 C36 C37 C38 -174.2(3)
C36 C37 C38 C39 -0.7(5)
C37 C38 C39 C40 -0.3(6)
C38 C39 C40 C41 0.5(6)
C39 C40 C41 C36 0.4(5)
C37 C36 C41 C40 -1.4(5)
P4 C36 C41 C40 174.3(2)
C36 P4 C42 C47 4.7(4)
C11 P4 C42 C47 112.8(3)
Cu1 P4 C42 C47 -123.9(3)
C36 P4 C42 C43 -174.3(3)
C11 P4 C42 C43 -66.2(3)
Cu1 P4 C42 C43 57.1(3)
C47 C42 C43 C44 -1.7(6)
P4 C42 C43 C44 177.4(3)
C42 C43 C44 C45 1.3(7)
C43 C44 C45 C46 -1.5(8)
C44 C45 C46 C47 2.0(8)
C43 C42 C47 C46 2.2(6)
P4 C42 C47 C46 -176.8(4)
C45 C46 C47 C42 -2.3(8)
